data_4108237
loop_
_publ_author_name
'Rui Xu'
'W. Bernd Schweizer'
'Holger Frauenrath'

_publ_section_title
;
 Soluble Poly(diacetylene)s Using the Perfluorophenyl-Phenyl Motif as a
 Supramolecular Synthon
;
_journal_name_full 'Journal of the American Chemical Society'
_journal_page_first 11437
_journal_page_last 11445
_journal_paper_doi 10.1021/ja802964a
_journal_volume 130
_journal_year 2008
_chemical_compound_source 'Frauenrath laboratory'
_chemical_formula_moiety 'C26 H21 F5 O5 '
_chemical_formula_sum 'C26 H21 F5 O5'
_chemical_formula_weight 508.439
_chemical_name_systematic
;
 6-(4-(hexyloxy)benzoyloxy)hexa-2,4-diynyl 2,3,4,5,6-pentafluorobenzoate
;
_space_group_IT_number 14
_symmetry_cell_setting monoclinic
_symmetry_space_group_name_Hall '-P 2ybc'
_symmetry_space_group_name_H-M 'P 1 21/c 1'
_atom_sites_solution_primary direct
_atom_sites_solution_secondary difmap
_audit_creation_method maXus
_cell_angle_alpha 90.00
_cell_angle_beta 98.629(2)
_cell_angle_gamma 90.00
_cell_formula_units_Z 4
_cell_length_a 8.5415(2)
_cell_length_b 33.5644(3)
_cell_length_c 8.6075(11)
_cell_measurement_reflns_used 36371
_cell_measurement_temperature 203
_cell_measurement_theta_max 24.407
_cell_measurement_theta_min 2.910
_cell_volume 2439.8(3)
_computing_cell_refinement 'HKL Scalepack (Otwinowski & Minor 1997)'
_computing_data_collection KappaCCD
_computing_data_reduction 'Denzo and Scalepak (Otwinowski & Minor, 1997)'
_computing_structure_refinement 'SHELXL-97 (Sheldrick, 1997)'
_computing_structure_solution 'SIR97(Cascarano al.,Acta Cryst.,1996,A52,C-79)'
_diffrn_measured_fraction_theta_full 0.949
_diffrn_measured_fraction_theta_max 0.949
_diffrn_measurement_device KappaCCD
_diffrn_measurement_method CCD
_diffrn_orient_matrix_type X=UH
_diffrn_orient_matrix_UB_11 -0.08132
_diffrn_orient_matrix_UB_12 0.03339
_diffrn_orient_matrix_UB_13 -0.07934
_diffrn_orient_matrix_UB_21 0.04745
_diffrn_orient_matrix_UB_22 -0.04912
_diffrn_orient_matrix_UB_23 -0.09562
_diffrn_orient_matrix_UB_31 -0.01536
_diffrn_orient_matrix_UB_32 -0.02498
_diffrn_orient_matrix_UB_33 0.00525
_diffrn_radiation_source 'fine-focus sealed tube'
_diffrn_radiation_type ' MoK\a'
_diffrn_radiation_wavelength_id all
_diffrn_reflns_av_R_equivalents 0.067
_diffrn_reflns_limit_h_max 9
_diffrn_reflns_limit_h_min -9
_diffrn_reflns_limit_k_max 37
_diffrn_reflns_limit_k_min -39
_diffrn_reflns_limit_l_max 9
_diffrn_reflns_limit_l_min -9
_diffrn_reflns_number 8377
_diffrn_reflns_theta_full 24.45
_diffrn_reflns_theta_max 24.45
_diffrn_reflns_theta_min 3.01
_exptl_absorpt_coefficient_mu 0.120
_exptl_absorpt_correction_type none
_exptl_crystal_colour Colourless
_exptl_crystal_density_diffrn 1.384
_exptl_crystal_description plate
_exptl_crystal_size_max .85
_exptl_crystal_size_mid .4
_exptl_crystal_size_min .004
_refine_diff_density_max 0.216
_refine_diff_density_min -0.270
_refine_diff_density_rms 0.060
_refine_ls_extinction_method none
_refine_ls_goodness_of_fit_ref 1.167
_refine_ls_hydrogen_treatment refall
_refine_ls_matrix_type full
_refine_ls_number_parameters 409
_refine_ls_number_reflns 3797
_refine_ls_number_restraints 0
_refine_ls_restrained_S_all 1.167
_refine_ls_R_factor_all 0.1074
_refine_ls_R_factor_gt 0.0709
_refine_ls_shift/su_max 0.004
_refine_ls_shift/su_mean 0.000
_refine_ls_structure_factor_coef Fsqd
_refine_ls_weighting_details 'calc w=1/[\s^2^(Fo^2^)+ (0.1000P)^2^+0.0000P] where P=(Fo^2^+2Fc^2^)/3'
_refine_ls_weighting_scheme calc
_refine_ls_wR_factor_gt 0.1744
_refine_ls_wR_factor_ref 0.1988
_reflns_number_gt 2614
_reflns_number_total 3797
_reflns_threshold_expression >2sigma(I)
_cod_data_source_file ja802964a-file006.cif
_cod_data_source_block 2b
_cod_original_sg_symbol_H-M 'P 21/c '
_cod_original_formula_sum 'C26 H21 F5 O5 '
_cod_database_code 4108237

loop_
_symmetry_equiv_pos_as_xyz
+X,+Y,+Z
-X,-Y,-Z
'-X,+Y+ 1/2,-Z+ 1/2'
'+X,-Y+ 1/2,+Z+ 1/2'

loop_
_atom_site_label
_atom_site_type_symbol
_atom_site_fract_x
_atom_site_fract_y
_atom_site_fract_z
_atom_site_U_iso_or_equiv
_atom_site_adp_type
_atom_site_occupancy
_atom_site_symmetry_multiplicity
_atom_site_calc_flag
F19 F -0.6383(3) -0.11508(7) 0.3735(2) 0.0738(7) Uani 1 1 d
F20 F -0.6226(4) -0.19386(9) 0.3285(4) 0.1291(13) Uani 1 1 d
F21 F -0.3427(5) -0.22876(8) 0.2949(5) 0.1602(16) Uani 1 1 d
F22 F -0.0784(4) -0.18404(8) 0.3080(4) 0.1249(12) Uani 1 1 d
F23 F -0.0892(3) -0.10582(6) 0.3528(2) 0.0608(6) Uani 1 1 d
O2 O -0.2533(2) -0.04981(6) 0.4860(2) 0.0398(6) Uani 1 1 d
O9 O 0.4689(3) 0.05129(6) 1.0598(2) 0.0435(6) Uani 1 1 d
O11 O 0.5314(3) 0.06190(6) 1.3190(2) 0.0489(6) Uani 1 1 d
O12 O -0.4828(3) -0.04372(6) 0.3206(2) 0.0461(6) Uani 1 1 d
O30 O 1.1367(3) 0.12923(7) 1.0526(3) 0.0558(7) Uani 1 1 d
C1 C -0.3760(4) -0.06345(9) 0.3860(3) 0.0359(7) Uani 1 1 d
C3 C -0.2576(4) -0.00721(10) 0.5126(4) 0.0411(8) Uani 1 1 d
C4 C -0.1235(4) 0.00294(9) 0.6309(3) 0.0388(8) Uani 1 1 d
C5 C -0.0170(4) 0.01140(9) 0.7320(3) 0.0390(8) Uani 1 1 d
C6 C 0.1067(4) 0.01996(9) 0.8501(3) 0.0375(7) Uani 1 1 d
C7 C 0.2132(4) 0.02654(9) 0.9533(3) 0.0401(8) Uani 1 1 d
C8 C 0.3264(4) 0.03208(12) 1.0953(4) 0.0420(8) Uani 1 1 d
C10 C 0.5676(4) 0.06405(8) 1.1869(3) 0.0359(7) Uani 1 1 d
C13 C -0.3643(4) -0.10760(9) 0.3643(3) 0.0421(8) Uani 1 1 d
C14 C -0.4984(6) -0.13109(11) 0.3552(4) 0.0591(11) Uani 1 1 d
C15 C -0.4919(7) -0.17160(14) 0.3336(5) 0.0850(16) Uani 1 1 d
C16 C -0.3511(9) -0.18955(14) 0.3174(6) 0.104(2) Uani 1 1 d
C17 C -0.2160(7) -0.16679(12) 0.3253(5) 0.0791(14) Uani 1 1 d
C18 C -0.2237(5) -0.12642(10) 0.3487(4) 0.0511(9) Uani 1 1 d
C24 C 0.7171(4) 0.08053(8) 1.1509(3) 0.0361(7) Uani 1 1 d
C25 C 0.8316(4) 0.09168(9) 1.2731(4) 0.0423(8) Uani 1 1 d
C26 C 0.9731(4) 0.10771(10) 1.2450(4) 0.0471(9) Uani 1 1 d
C27 C 1.0013(4) 0.11315(9) 1.0923(4) 0.0420(8) Uani 1 1 d
C28 C 0.8872(4) 0.10139(10) 0.9678(4) 0.0460(8) Uani 1 1 d
C29 C 0.7467(4) 0.08496(9) 0.9959(4) 0.0410(8) Uani 1 1 d
C31 C 1.2538(4) 0.14310(11) 1.1770(4) 0.0489(9) Uani 1 1 d
C32 C 1.3855(5) 0.16228(12) 1.1064(5) 0.0539(10) Uani 1 1 d
C33 C 1.5187(5) 0.17718(12) 1.2291(5) 0.0550(10) Uani 1 1 d
C34 C 1.6571(5) 0.19492(12) 1.1621(6) 0.0640(11) Uani 1 1 d
C35 C 1.7865(6) 0.20995(16) 1.2862(7) 0.0855(15) Uani 1 1 d
C36 C 1.9262(7) 0.22753(19) 1.2195(12) 0.117(2) Uani 1 1 d
H29 H 0.661(4) 0.0760(9) 0.912(4) 0.048(9) Uiso 1 1 d
H26 H 1.051(4) 0.1144(9) 1.327(4) 0.055(10) Uiso 1 1 d
H31A H 1.300(4) 0.1191(9) 1.251(4) 0.052(9) Uiso 1 1 d
H32A H 1.343(4) 0.1848(10) 1.028(4) 0.062(10) Uiso 1 1 d
H8A H 0.284(5) 0.0479(11) 1.164(4) 0.065(12) Uiso 1 1 d
H25 H 0.808(4) 0.0903(9) 1.379(4) 0.061(10) Uiso 1 1 d
H32B H 1.420(5) 0.1439(11) 1.041(4) 0.061(11) Uiso 1 1 d
H8B H 0.360(4) 0.0069(12) 1.138(4) 0.070(12) Uiso 1 1 d
H33A H 1.554(4) 0.1540(9) 1.302(4) 0.044(9) Uiso 1 1 d
H34A H 1.619(4) 0.2173(10) 1.082(4) 0.056(10) Uiso 1 1 d
H31B H 1.204(4) 0.1641(9) 1.239(4) 0.047(9) Uiso 1 1 d
H3A H -0.255(4) 0.0072(9) 0.417(5) 0.059(10) Uiso 1 1 d
H34B H 1.703(5) 0.1763(11) 1.095(5) 0.072(12) Uiso 1 1 d
H33B H 1.471(5) 0.1958(11) 1.290(4) 0.066(11) Uiso 1 1 d
H3B H -0.367(6) 0.0004(11) 0.543(5) 0.091(14) Uiso 1 1 d
H28 H 0.905(5) 0.1057(11) 0.867(5) 0.076(12) Uiso 1 1 d
H35 H 1.818(6) 0.1868(16) 1.365(6) 0.127(19) Uiso 1 1 d
H36 H 2.018(8) 0.2335(17) 1.303(7) 0.15(2) Uiso 1 1 d
H35B H 1.752(6) 0.2321(16) 1.338(6) 0.12(2) Uiso 1 1 d
H36A H 1.900(8) 0.250(2) 1.105(9) 0.20(3) Uiso 1 1 d
H36B H 1.963(8) 0.2067(18) 1.139(8) 0.15(3) Uiso 1 1 d

loop_
_atom_site_aniso_label
_atom_site_aniso_U_11
_atom_site_aniso_U_22
_atom_site_aniso_U_33
_atom_site_aniso_U_23
_atom_site_aniso_U_13
_atom_site_aniso_U_12
F19 0.0653(17) 0.0990(17) 0.0587(14) -0.0066(11) 0.0142(12) -0.0294(14)
F20 0.166(3) 0.094(2) 0.130(3) -0.0099(17) 0.027(2) -0.079(2)
F21 0.240(5) 0.0414(16) 0.201(4) -0.0179(17) 0.038(3) -0.0119(19)
F22 0.150(3) 0.0732(18) 0.154(3) -0.0142(16) 0.031(2) 0.0512(19)
F23 0.0558(15) 0.0656(13) 0.0630(13) -0.0039(9) 0.0159(11) 0.0106(10)
O2 0.0391(14) 0.0453(13) 0.0336(11) -0.0051(8) 0.0013(10) 0.0023(10)
O9 0.0369(14) 0.0618(14) 0.0311(11) -0.0024(9) 0.0033(10) -0.0155(11)
O11 0.0495(16) 0.0653(15) 0.0319(12) 0.0009(10) 0.0064(11) -0.0124(11)
O12 0.0424(15) 0.0583(14) 0.0353(12) -0.0045(9) -0.0015(11) 0.0029(11)
O30 0.0393(15) 0.0796(17) 0.0491(14) -0.0037(11) 0.0085(12) -0.0139(12)
C1 0.0381(19) 0.0479(18) 0.0232(14) -0.0015(12) 0.0090(14) -0.0003(15)
C3 0.039(2) 0.0444(19) 0.0385(19) -0.0075(14) 0.0002(16) 0.0010(15)
C4 0.0358(19) 0.0457(18) 0.0352(17) -0.0032(13) 0.0067(16) -0.0002(14)
C5 0.036(2) 0.0462(18) 0.0364(17) -0.0013(13) 0.0098(16) -0.0006(14)
C6 0.0353(19) 0.0448(18) 0.0340(17) -0.0030(13) 0.0099(16) -0.0050(14)
C7 0.042(2) 0.0423(18) 0.0365(17) 0.0002(13) 0.0076(16) -0.0053(15)
C8 0.039(2) 0.052(2) 0.0343(17) 0.0024(16) 0.0049(16) -0.0110(16)
C10 0.043(2) 0.0355(16) 0.0290(17) 0.0001(12) 0.0033(15) -0.0018(14)
C13 0.054(2) 0.0438(18) 0.0273(16) -0.0004(12) 0.0034(15) -0.0067(16)
C14 0.072(3) 0.064(3) 0.042(2) -0.0018(16) 0.009(2) -0.017(2)
C15 0.119(5) 0.057(3) 0.077(3) -0.002(2) 0.007(3) -0.039(3)
C16 0.171(7) 0.039(3) 0.102(4) -0.003(2) 0.017(4) -0.013(3)
C17 0.108(4) 0.047(3) 0.084(3) -0.005(2) 0.021(3) 0.022(3)
C18 0.062(3) 0.048(2) 0.044(2) -0.0010(14) 0.0088(19) 0.0048(18)
C24 0.0392(19) 0.0367(16) 0.0315(16) 0.0008(12) 0.0029(14) -0.0023(13)
C25 0.043(2) 0.0523(19) 0.0316(17) 0.0004(14) 0.0060(16) -0.0028(15)
C26 0.041(2) 0.058(2) 0.0392(19) -0.0020(15) -0.0030(17) -0.0085(16)
C27 0.0357(19) 0.0481(18) 0.0432(19) -0.0010(14) 0.0092(16) -0.0041(15)
C28 0.041(2) 0.062(2) 0.0356(19) -0.0026(15) 0.0095(17) -0.0049(16)
C29 0.037(2) 0.052(2) 0.0329(17) -0.0045(13) 0.0008(15) -0.0040(15)
C31 0.035(2) 0.057(2) 0.053(2) -0.0014(18) 0.0003(18) -0.0059(17)
C32 0.048(2) 0.054(2) 0.060(2) -0.001(2) 0.011(2) -0.0049(18)
C33 0.044(2) 0.053(2) 0.069(2) -0.007(2) 0.011(2) -0.0029(18)
C34 0.050(3) 0.051(2) 0.091(3) 0.004(2) 0.011(2) -0.0088(19)
C35 0.056(3) 0.063(3) 0.132(4) -0.002(3) -0.004(3) -0.016(2)
C36 0.051(3) 0.095(4) 0.200(8) 0.022(5) 0.003(4) -0.026(3)

loop_
_atom_type_symbol
_atom_type_description
_atom_type_scat_dispersion_real
_atom_type_scat_dispersion_imag
_atom_type_scat_source
C C 0.0033 0.0016 'International Tables Vol C Tables 4.2.6.8 and 6.1.1.4'
H H 0.0000 0.0000 'International Tables Vol C Tables 4.2.6.8 and 6.1.1.4'
F F 0.0171 0.0103 'International Tables Vol C Tables 4.2.6.8 and 6.1.1.4'
O O 0.0106 0.0060 'International Tables Vol C Tables 4.2.6.8 and 6.1.1.4'

loop_
_diffrn_radiation_wavelength
0.71073

loop_
_geom_angle_atom_site_label_1
_geom_angle_atom_site_label_2
_geom_angle_atom_site_label_3
_geom_angle
C1 O2 C3 113.9(2)
C10 O9 C8 114.4(2)
C27 O30 C31 117.7(3)
O12 C1 O2 125.7(3)
O12 C1 C13 123.3(3)
O2 C1 C13 111.0(3)
O2 C3 C4 107.8(2)
C5 C4 C3 177.6(3)
C4 C5 C6 178.2(3)
C7 C6 C5 178.6(3)
C6 C7 C8 170.9(3)
O9 C8 C7 110.7(3)
O11 C10 O9 121.4(3)
O11 C10 C24 124.6(3)
O9 C10 C24 114.0(2)
C18 C13 C14 117.3(3)
C18 C13 C1 122.7(3)
C14 C13 C1 120.0(3)
F19 C14 C15 117.9(4)
F19 C14 C13 120.7(3)
C15 C14 C13 121.4(5)
F20 C15 C16 119.5(5)
F20 C15 C14 120.4(6)
C16 C15 C14 120.2(5)
F21 C16 C15 121.0(6)
F21 C16 C17 119.5(6)
C15 C16 C17 119.5(4)
F22 C17 C18 120.4(5)
F22 C17 C16 119.9(4)
C18 C17 C16 119.8(5)
F23 C18 C17 117.0(4)
F23 C18 C13 121.2(3)
C17 C18 C13 121.8(4)
C25 C24 C29 119.3(3)
C25 C24 C10 118.9(3)
C29 C24 C10 121.8(3)
C24 C25 C26 120.9(3)
C25 C26 C27 120.1(3)
O30 C27 C26 124.4(3)
O30 C27 C28 116.1(3)
C26 C27 C28 119.4(3)
C29 C28 C27 120.5(3)
C28 C29 C24 119.8(3)
O30 C31 C32 108.6(3)
C31 C32 C33 112.9(3)
C34 C33 C32 114.3(4)
C35 C34 C33 113.3(4)
C34 C35 C36 113.4(6)
O2 C3 H3A 111(2)
C4 C3 H3A 111(2)
O2 C3 H3B 109(2)
C4 C3 H3B 114(2)
H3A C3 H3B 103(3)
O9 C8 H8A 108(2)
C7 C8 H8A 110(2)
O9 C8 H8B 105(2)
C7 C8 H8B 110(2)
H8A C8 H8B 113(3)
C24 C25 H25 119(2)
C26 C25 H25 120(2)
C25 C26 H26 121(2)
C27 C26 H26 119(2)
C29 C28 H28 120(3)
C27 C28 H28 119(3)
C28 C29 H29 124.2(18)
C24 C29 H29 116.0(19)
O30 C31 H31A 110.9(18)
C32 C31 H31A 109.5(18)
O30 C31 H31B 108.8(18)
C32 C31 H31B 108.2(18)
H31A C31 H31B 111(3)
C31 C32 H32A 111(2)
C33 C32 H32A 111.3(19)
C31 C32 H32B 107(3)
C33 C32 H32B 112(2)
H32A C32 H32B 102(3)
C34 C33 H33A 111.3(19)
C32 C33 H33A 107.4(18)
C34 C33 H33B 112(2)
C32 C33 H33B 105(2)
H33A C33 H33B 106(3)
C35 C34 H34A 110.6(18)
C33 C34 H34A 111(2)
C35 C34 H34B 109(2)
C33 C34 H34B 112(2)
H34A C34 H34B 100(3)
C34 C35 H35 108(3)
C36 C35 H35 113(3)
C34 C35 H35B 111(3)
C36 C35 H35B 101(4)
H35 C35 H35B 111(5)
C35 C36 H36 112(4)
C35 C36 H36A 119(3)
H36 C36 H36A 118(5)
C35 C36 H36B 108(4)
H36 C36 H36B 109(5)
H36A C36 H36B 86(5)

loop_
_geom_bond_atom_site_label_1
_geom_bond_atom_site_label_2
_geom_bond_distance
F19 C14 1.341(5)
F20 C15 1.339(6)
F21 C16 1.334(5)
F22 C17 1.339(6)
F23 C18 1.337(4)
O2 C1 1.333(3)
O2 C3 1.449(4)
O9 C10 1.346(3)
O9 C8 1.450(4)
O11 C10 1.225(4)
O12 C1 1.197(3)
O30 C27 1.365(4)
O30 C31 1.429(4)
C1 C13 1.499(4)
C3 C4 1.455(4)
C4 C5 1.195(4)
C5 C6 1.382(4)
C6 C7 1.193(4)
C7 C8 1.452(4)
C10 C24 1.467(4)
C13 C18 1.381(5)
C13 C14 1.384(5)
C14 C15 1.375(6)
C15 C16 1.371(8)
C16 C17 1.377(8)
C17 C18 1.373(5)
C24 C25 1.377(4)
C24 C29 1.402(4)
C25 C26 1.377(5)
C26 C27 1.383(5)
C27 C28 1.394(4)
C28 C29 1.375(5)
C31 C32 1.502(5)
C32 C33 1.516(5)
C33 C34 1.513(6)
C34 C35 1.504(6)
C35 C36 1.519(8)
C3 H3A 0.96(4)
C3 H3B 1.04(5)
C8 H8A 0.91(4)
C8 H8B 0.95(4)
C25 H25 0.96(4)
C26 H26 0.92(3)
C28 H28 0.91(4)
C29 H29 1.00(3)
C31 H31A 1.07(3)
C31 H31B 1.01(3)
C32 H32A 1.04(4)
C32 H32B 0.91(4)
C33 H33A 1.02(3)
C33 H33B 0.95(4)
C34 H34A 1.04(3)
C34 H34B 0.98(4)
C35 H35 1.04(5)
C35 H35B 0.93(5)
C36 H36 1.00(6)
C36 H36A 1.24(7)
C36 H36B 1.06(6)

loop_
_geom_torsion_atom_site_label_1
_geom_torsion_atom_site_label_2
_geom_torsion_atom_site_label_3
_geom_torsion_atom_site_label_4
_geom_torsion
C3 O2 C1 O12 0.2(4)
C3 O2 C1 C13 -179.9(3)
C1 O2 C3 C4 176.3(3)
O2 C3 C4 C5 -104(8)
C3 C4 C5 C6 89(14)
C4 C5 C6 C7 -1E1(2)
C5 C6 C7 C8 -51(16)
C10 O9 C8 C7 168.5(3)
C6 C7 C8 O9 -18E1(10)
C8 O9 C10 O11 -5.2(4)
C8 O9 C10 C24 175.3(3)
O12 C1 C13 C18 138.0(3)
O2 C1 C13 C18 -41.9(4)
O12 C1 C13 C14 -40.4(4)
O2 C1 C13 C14 139.7(3)
C18 C13 C14 F19 178.2(3)
C1 C13 C14 F19 -3.3(5)
C18 C13 C14 C15 0.8(5)
C1 C13 C14 C15 179.3(3)
F19 C14 C15 F20 1.1(6)
C13 C14 C15 F20 178.6(3)
F19 C14 C15 C16 -178.8(4)
C13 C14 C15 C16 -1.3(7)
F20 C15 C16 F21 0.7(8)
C14 C15 C16 F21 -179.4(4)
F20 C15 C16 C17 -178.9(4)
C14 C15 C16 C17 1.0(8)
F21 C16 C17 F22 1.1(7)
C15 C16 C17 F22 -179.3(4)
F21 C16 C17 C18 -179.9(4)
C15 C16 C17 C18 -0.3(8)
F22 C17 C18 F23 0.1(6)
C16 C17 C18 F23 -178.9(4)
F22 C17 C18 C13 178.8(4)
C16 C17 C18 C13 -0.2(6)
C14 C13 C18 F23 178.6(3)
C1 C13 C18 F23 0.2(5)
C14 C13 C18 C17 0.0(5)
C1 C13 C18 C17 -178.5(3)
O11 C10 C24 C25 5.4(5)
O9 C10 C24 C25 -175.1(3)
O11 C10 C24 C29 -175.1(3)
O9 C10 C24 C29 4.4(4)
C29 C24 C25 C26 1.2(5)
C10 C24 C25 C26 -179.2(3)
C24 C25 C26 C27 0.5(5)
C31 O30 C27 C26 -3.1(5)
C31 O30 C27 C28 177.6(3)
C25 C26 C27 O30 179.2(3)
C25 C26 C27 C28 -1.5(5)
O30 C27 C28 C29 -179.8(3)
C26 C27 C28 C29 0.8(5)
C27 C28 C29 C24 0.9(5)
C25 C24 C29 C28 -1.9(5)
C10 C24 C29 C28 178.5(3)
C27 O30 C31 C32 -175.7(3)
O30 C31 C32 C33 -178.6(3)
C31 C32 C33 C34 177.2(3)
C32 C33 C34 C35 179.2(4)
C33 C34 C35 C36 179.6(4)

loop_
_cod_related_entry_id
_cod_related_entry_database
_cod_related_entry_code
1 ChemSpider 30660331
